data_2243180
loop_
_publ_author_name
'Ajpi, Cesario'
'Suescun, Leopoldo'
'Leiva, Naviana'
'Lundblad, Anders'
'Lindbergh, G\"oran'
'Cabrera, Saul'

_publ_section_title
;
 Crystal structure and Hirshfeld surface analysis of
 poly[tris(\m~4~-benzene-1,4-dicarboxylato)tetrakis(dimethylformamide)trinickel(II)]:
 a two-dimensional coordination network
;
_journal_coeditor_code EX2025
_journal_issue 12
_journal_name_full 'Acta Crystallographica Section E'
_journal_page_first 1839
_journal_page_last 1843
_journal_paper_doi 10.1107/S2056989019014658
_journal_volume 75
_journal_year 2019
_chemical_formula_iupac '[Ni3 (C8 H4 O4)3 (C3 H7 N O)4]'
_chemical_formula_moiety '(Ni 2+)3, (C8 H4 O4 2-)3, (C3 H7 N O)4'
_chemical_formula_sum 'C36 H40 N4 Ni3 O16'
_chemical_formula_weight 960.85
_chemical_name_systematic Poly[tris(\m~4~-benzene-1,4-dicarboxylato)tetrakis(dimethylformamide)trinickel(II)]
_space_group_crystal_system monoclinic
_space_group_IT_number 14
_space_group_name_Hall '-P 2yn'
_space_group_name_H-M_alt 'P 1 21/n 1'
_atom_sites_solution_hydrogens geom
_audit_creation_method SHELXL-2018/3
_cell_angle_alpha 90
_cell_angle_beta 109.230(5)
_cell_angle_gamma 90
_cell_formula_units_Z 2
_cell_length_a 14.0309(16)
_cell_length_b 9.6335(11)
_cell_length_c 16.5804(19)
_cell_measurement_reflns_used 9446
_cell_measurement_temperature 298(2)
_cell_measurement_theta_max 72.355
_cell_measurement_theta_min 3.591
_cell_volume 2116.1(4)
_computing_cell_refinement
;
SAINT (Bruker, 2014)
;
_computing_data_collection
;
APEX2 (Bruker, 2014)
;
_computing_data_reduction
;
SAINT (Bruker, 2014)
;
_computing_molecular_graphics
;
Mercury  (Macrae <i>et al.</i>, 2008) and <i>VESTA</i>
(Momma & Izumi, 2011)
;
_computing_publication_material
;
publCIF (Westrip, 2010)
;
_computing_structure_refinement
;
<i>SHELXL2018/3</i> (Sheldrick, 2015b)
;
_computing_structure_solution
;
SHELXT (Sheldrick, 2015a)
;
_diffrn_ambient_temperature 298(2)
_diffrn_detector_area_resol_mean 10.25
_diffrn_measured_fraction_theta_full 1.000
_diffrn_measured_fraction_theta_max 0.997
_diffrn_measurement_device_type 'Bruker D8 Venture'
_diffrn_measurement_method '/j and /w scans'
_diffrn_radiation_type CuK\a
_diffrn_radiation_wavelength 1.54178
_diffrn_reflns_av_R_equivalents 0.0398
_diffrn_reflns_av_unetI/netI 0.0252
_diffrn_reflns_limit_h_max 17
_diffrn_reflns_limit_h_min -16
_diffrn_reflns_limit_k_max 9
_diffrn_reflns_limit_k_min -11
_diffrn_reflns_limit_l_max 20
_diffrn_reflns_limit_l_min -20
_diffrn_reflns_number 21976
_diffrn_reflns_theta_full 67.679
_diffrn_reflns_theta_max 72.503
_diffrn_reflns_theta_min 3.591
_diffrn_source 'Incoatec microsource'
_exptl_absorpt_coefficient_mu 2.183
_exptl_absorpt_correction_T_max 0.7536
_exptl_absorpt_correction_T_min 0.6566
_exptl_absorpt_correction_type multi-scan
_exptl_absorpt_process_details
;
(SADABS; Krause, <i>et al.</i>, 2015)
;
_exptl_crystal_colour green
_exptl_crystal_density_diffrn 1.508
_exptl_crystal_description plate
_exptl_crystal_F_000 992
_exptl_crystal_size_max 0.182
_exptl_crystal_size_mid 0.143
_exptl_crystal_size_min 0.083
_refine_diff_density_max 0.277
_refine_diff_density_min -0.517
_refine_ls_extinction_method none
_refine_ls_goodness_of_fit_ref 1.044
_refine_ls_hydrogen_treatment constr
_refine_ls_matrix_type full
_refine_ls_number_parameters 339
_refine_ls_number_reflns 4170
_refine_ls_number_restraints 353
_refine_ls_restrained_S_all 1.093
_refine_ls_R_factor_all 0.0419
_refine_ls_R_factor_gt 0.0334
_refine_ls_shift/su_max 0.001
_refine_ls_shift/su_mean 0.000
_refine_ls_structure_factor_coef Fsqd
_refine_ls_weighting_details 'w=1/[\s^2^(Fo^2^)+(0.0499P)^2^+0.8233P] where P=(Fo^2^+2Fc^2^)/3'
_refine_ls_weighting_scheme calc
_refine_ls_wR_factor_gt 0.0867
_refine_ls_wR_factor_ref 0.0917
_reflns_number_gt 3539
_reflns_number_total 4170
_reflns_threshold_expression 'I > 2\s(I)'
_cod_data_source_file ex2025sup1.cif
_cod_data_source_block I
_cod_original_sg_symbol_H-M 'P 21/n'
_cod_database_code 2243180
_shelx_space_group_comment
;
The symmetry employed for this shelxl refinement is uniquely defined
by the following loop, which should always be used as a source of
symmetry information in preference to the above space-group names.
They are only intended as comments.
;
_shelx_estimated_absorpt_t_min 0.692
_shelx_estimated_absorpt_t_max 0.840

loop_
_space_group_symop_operation_xyz
'x, y, z'
'-x+1/2, y+1/2, -z+1/2'
'-x, -y, -z'
'x-1/2, -y-1/2, z-1/2'

loop_
_atom_site_type_symbol
_atom_site_label
_atom_site_fract_x
_atom_site_fract_y
_atom_site_fract_z
_atom_site_U_iso_or_equiv
_atom_site_adp_type
_atom_site_calc_flag
_atom_site_occupancy
_atom_site_disorder_assembly
_atom_site_disorder_group
Ni Ni1 0.500000 0.500000 0.500000 0.02455(12) Uani d 1 . .
Ni Ni2 0.67419(2) 0.42716(4) 0.40049(2) 0.03009(11) Uani d 1 . .
O O1A 0.56051(11) 0.52816(17) 0.31290(9) 0.0386(3) Uani d 1 . .
C C1A 0.47483(15) 0.5613(2) 0.31483(12) 0.0318(4) Uani d 1 . .
O O2A 0.44086(11) 0.54372(18) 0.37410(9) 0.0406(4) Uani d 1 . .
C C2A 0.40430(15) 0.6317(2) 0.23606(13) 0.0350(4) Uani d 1 . .
O O3A 0.23759(11) 0.90569(16) -0.03005(9) 0.0380(3) Uani d 1 . .
C C3A 0.43627(17) 0.6769(3) 0.17032(14) 0.0453(6) Uani d 1 . .
H H3A 0.502355 0.659985 0.172565 0.054 Uiso calc 1 . .
O O4A 0.11253(10) 0.85882(16) 0.02142(10) 0.0384(3) Uani d 1 . .
C C3B 0.54232(19) 0.1105(2) 0.55325(15) 0.0435(5) Uani d 1 . .
H H3B 0.570430 0.184531 0.589193 0.052 Uiso calc 1 . .
C C5A 0.27238(15) 0.7701(2) 0.09543(13) 0.0340(4) Uani d 1 . .
C C6A 0.23995(18) 0.7236(3) 0.16061(16) 0.0550(7) Uani d 1 . .
H H6A 0.173356 0.738276 0.157606 0.066 Uiso calc 1 . .
C C7A 0.30498(18) 0.6555(3) 0.23020(16) 0.0568(7) Uani d 1 . .
H H7A 0.281846 0.625248 0.273702 0.068 Uiso calc 1 . .
C C8A 0.20106(15) 0.8513(2) 0.02281(12) 0.0315(4) Uani d 1 . .
C C4A 0.37147(17) 0.7469(3) 0.10111(14) 0.0445(6) Uani d 1 . .
H H4A 0.394827 0.778659 0.058044 0.053 Uiso calc 1 . .
O O1B 0.59907(13) 0.22615(17) 0.36814(10) 0.0447(4) Uani d 1 . .
C C1B 0.57649(15) 0.2365(2) 0.43443(14) 0.0349(4) Uani d 1 . .
O O2B 0.59547(10) 0.35001(14) 0.47735(9) 0.0323(3) Uani d 1 . .
C C2B 0.53512(16) 0.1155(2) 0.46820(15) 0.0364(5) Uani d 1 . .
C C4B 0.50778(19) -0.0046(2) 0.58491(15) 0.0438(5) Uani d 1 . .
H H4B 0.513277 -0.007863 0.642327 0.053 Uiso calc 1 . .
O O1C 0.75142(13) 0.4275(2) 0.31558(11) 0.0528(4) Uani d 1 . .
C C1C 0.7187(2) 0.4691(3) 0.24174(18) 0.0558(6) Uani d 1 . .
H H1C 0.664285 0.529957 0.228484 0.067 Uiso calc 1 . .
N N1C 0.75234(19) 0.4370(3) 0.18062(15) 0.0567(6) Uani d 1 . .
C C2C 0.7109(3) 0.4958(5) 0.0954(2) 0.0936(12) Uani d 1 . .
H H2CA 0.682464 0.422950 0.055091 0.140 Uiso calc 1 . .
H H2CB 0.763583 0.541335 0.080424 0.140 Uiso calc 1 . .
H H2CC 0.659234 0.561783 0.094316 0.140 Uiso calc 1 . .
C C3C 0.8336(4) 0.3417(6) 0.1934(3) 0.1189(17) Uani d 1 . .
H H3CA 0.880182 0.351911 0.250325 0.178 Uiso calc 1 . .
H H3CB 0.867587 0.360371 0.152930 0.178 Uiso calc 1 . .
H H3CC 0.807666 0.248664 0.185574 0.178 Uiso calc 1 . .
O O1D 0.8014(9) 0.3151(12) 0.4826(6) 0.0530(6) Uani d 0.502(2) A 1
C C1D 0.8794(4) 0.3625(6) 0.5229(3) 0.0571(10) Uani d 0.502(2) A 1
H H1D 0.897601 0.443924 0.501510 0.069 Uiso calc 0.502(2) A 1
N N1D 0.9445(4) 0.3160(7) 0.5941(3) 0.0713(9) Uani d 0.502(2) A 1
C C2D 1.0427(5) 0.3755(9) 0.6322(5) 0.101(2) Uani d 0.502(2) A 1
H H2DA 1.040810 0.440932 0.675326 0.151 Uiso calc 0.502(2) A 1
H H2DB 1.062711 0.422124 0.589159 0.151 Uiso calc 0.502(2) A 1
H H2DC 1.090317 0.303414 0.657648 0.151 Uiso calc 0.502(2) A 1
C C3D 0.9207(6) 0.1915(9) 0.6338(5) 0.109(2) Uani d 0.502(2) A 1
H H3DA 0.892358 0.122527 0.590807 0.164 Uiso calc 0.502(2) A 1
H H3DB 0.872814 0.214163 0.661918 0.164 Uiso calc 0.502(2) A 1
H H3DC 0.981193 0.155916 0.674938 0.164 Uiso calc 0.502(2) A 1
O O1AD 0.7959(15) 0.317(4) 0.4743(6) 0.0530(6) Uani d 0.285(3) A 2
C C1AD 0.8215(6) 0.3181(12) 0.5491(5) 0.0587(12) Uani d 0.285(3) A 2
H H1AD 0.774908 0.353722 0.572603 0.070 Uiso calc 0.285(3) A 2
N N1AD 0.9073(5) 0.2759(10) 0.6039(4) 0.0713(9) Uani d 0.285(3) A 2
C C2AD 0.9272(8) 0.2782(15) 0.6944(4) 0.085(3) Uani d 0.285(3) A 2
H H2DD 0.920908 0.371541 0.712322 0.127 Uiso calc 0.285(3) A 2
H H2DE 0.994468 0.245201 0.722992 0.127 Uiso calc 0.285(3) A 2
H H2DF 0.879667 0.219575 0.708430 0.127 Uiso calc 0.285(3) A 2
C C3AD 0.9776(7) 0.1978(14) 0.5730(6) 0.090(3) Uani d 0.285(3) A 2
H H3DD 0.941746 0.125546 0.535186 0.135 Uiso calc 0.285(3) A 2
H H3DE 1.029120 0.157344 0.620566 0.135 Uiso calc 0.285(3) A 2
H H3DF 1.008036 0.259050 0.542830 0.135 Uiso calc 0.285(3) A 2
O O1BD 0.7929(14) 0.315(4) 0.4838(9) 0.0530(6) Uani d 0.213(3) A 3
C C1BD 0.8318(6) 0.3434(18) 0.5559(6) 0.0600(13) Uani d 0.213(3) A 3
H H1BD 0.792321 0.392423 0.581459 0.072 Uiso calc 0.213(3) A 3
N N1BD 0.9240(5) 0.3147(15) 0.6053(5) 0.0713(9) Uani d 0.213(3) A 3
C C2BD 0.9529(10) 0.343(2) 0.6968(5) 0.087(3) Uani d 0.213(3) A 3
H H2DG 1.025064 0.340840 0.721607 0.131 Uiso calc 0.213(3) A 3
H H2DH 0.924006 0.273742 0.723433 0.131 Uiso calc 0.213(3) A 3
H H2DI 0.928462 0.432967 0.705483 0.131 Uiso calc 0.213(3) A 3
C C3BD 1.0039(7) 0.2844(19) 0.5720(7) 0.081(3) Uani d 0.213(3) A 3
H H3DG 0.976030 0.268049 0.511667 0.122 Uiso calc 0.213(3) A 3
H H3DH 1.039618 0.203269 0.599686 0.122 Uiso calc 0.213(3) A 3
H H3DI 1.049555 0.361718 0.582424 0.122 Uiso calc 0.213(3) A 3

loop_
_atom_site_aniso_label
_atom_site_aniso_U_11
_atom_site_aniso_U_22
_atom_site_aniso_U_33
_atom_site_aniso_U_12
_atom_site_aniso_U_13
_atom_site_aniso_U_23
Ni1 0.0235(2) 0.0262(2) 0.0194(2) -0.00175(17) 0.00091(16) 0.00035(17)
Ni2 0.02733(18) 0.0330(2) 0.02504(18) 0.00005(13) 0.00201(13) -0.00149(14)
O1A 0.0326(7) 0.0499(9) 0.0283(7) 0.0057(7) 0.0033(6) 0.0066(7)
C1A 0.0318(10) 0.0330(10) 0.0252(9) -0.0013(8) 0.0023(8) -0.0015(8)
O2A 0.0353(8) 0.0580(10) 0.0237(7) 0.0064(7) 0.0032(6) 0.0076(7)
C2A 0.0322(10) 0.0405(11) 0.0268(9) 0.0038(9) 0.0024(8) 0.0043(9)
O3A 0.0362(7) 0.0418(8) 0.0330(7) 0.0109(6) 0.0074(6) 0.0090(6)
C3A 0.0301(10) 0.0671(16) 0.0363(11) 0.0127(10) 0.0075(9) 0.0136(11)
O4A 0.0290(7) 0.0351(8) 0.0463(8) 0.0070(6) 0.0058(6) 0.0090(7)
C3B 0.0567(14) 0.0279(11) 0.0424(12) -0.0084(10) 0.0115(10) -0.0070(9)
C5A 0.0305(10) 0.0384(11) 0.0276(9) 0.0065(8) 0.0022(8) 0.0034(8)
C6A 0.0314(11) 0.086(2) 0.0464(13) 0.0138(12) 0.0116(10) 0.0248(14)
C7A 0.0384(12) 0.090(2) 0.0422(13) 0.0134(13) 0.0139(10) 0.0298(14)
C8A 0.0309(10) 0.0291(10) 0.0289(9) 0.0042(8) 0.0023(8) 0.0002(8)
C4A 0.0366(11) 0.0638(16) 0.0319(11) 0.0110(11) 0.0098(9) 0.0157(11)
O1B 0.0556(9) 0.0363(8) 0.0430(9) -0.0060(7) 0.0174(7) -0.0057(7)
C1B 0.0325(10) 0.0291(10) 0.0377(11) 0.0017(8) 0.0044(8) 0.0000(9)
O2B 0.0324(7) 0.0250(7) 0.0365(7) -0.0010(6) 0.0074(6) -0.0015(6)
C2B 0.0376(11) 0.0252(10) 0.0438(11) 0.0010(8) 0.0099(9) -0.0004(9)
C4B 0.0583(14) 0.0333(12) 0.0385(11) -0.0052(10) 0.0140(10) -0.0034(10)
O1C 0.0464(9) 0.0731(12) 0.0419(9) 0.0095(8) 0.0188(7) 0.0067(9)
C1C 0.0560(14) 0.0654(16) 0.0487(13) 0.0090(12) 0.0208(11) 0.0019(12)
N1C 0.0714(14) 0.0577(13) 0.0486(12) -0.0040(11) 0.0301(11) -0.0011(10)
C2C 0.110(3) 0.120(3) 0.0534(18) -0.020(3) 0.0299(19) 0.011(2)
C3C 0.149(4) 0.127(4) 0.109(3) 0.053(3) 0.080(3) 0.012(3)
O1D 0.0397(12) 0.0572(10) 0.0484(10) 0.0110(9) -0.0040(9) 0.0014(14)
C1D 0.0406(16) 0.0618(18) 0.0543(17) 0.0079(16) -0.0040(15) 0.0058(17)
N1D 0.0537(15) 0.0745(15) 0.0625(13) 0.0094(13) -0.0124(12) 0.0064(13)
C2D 0.067(3) 0.104(4) 0.097(4) -0.001(3) -0.021(3) -0.001(4)
C3D 0.094(4) 0.106(4) 0.093(4) -0.003(3) -0.015(3) 0.022(3)
O1AD 0.0397(12) 0.0572(10) 0.0484(10) 0.0110(9) -0.0040(9) 0.0014(14)
C1AD 0.0454(19) 0.065(2) 0.0521(19) 0.0110(18) -0.0028(18) 0.004(2)
N1AD 0.0537(15) 0.0745(15) 0.0625(13) 0.0094(13) -0.0124(12) 0.0064(13)
C2AD 0.077(4) 0.083(4) 0.070(4) 0.005(4) -0.009(4) 0.009(4)
C3AD 0.065(4) 0.095(4) 0.083(4) 0.015(4) -0.011(4) 0.004(4)
O1BD 0.0397(12) 0.0572(10) 0.0484(10) 0.0110(9) -0.0040(9) 0.0014(14)
C1BD 0.046(2) 0.065(2) 0.053(2) 0.0109(19) -0.0046(19) 0.004(2)
N1BD 0.0537(15) 0.0745(15) 0.0625(13) 0.0094(13) -0.0124(12) 0.0064(13)
C2BD 0.071(4) 0.092(4) 0.071(4) 0.001(4) -0.013(4) 0.007(4)
C3BD 0.061(4) 0.087(4) 0.074(4) 0.007(4) -0.008(4) 0.003(4)

loop_
_atom_type_symbol
_atom_type_description
_atom_type_scat_dispersion_real
_atom_type_scat_dispersion_imag
_atom_type_scat_source
C C 0.0181 0.0091 'International Tables Vol C Tables 4.2.6.8 and 6.1.1.4'
H H 0.0000 0.0000 'International Tables Vol C Tables 4.2.6.8 and 6.1.1.4'
N N 0.0311 0.0180 'International Tables Vol C Tables 4.2.6.8 and 6.1.1.4'
Ni Ni -3.0029 0.5091 'International Tables Vol C Tables 4.2.6.8 and 6.1.1.4'
O O 0.0492 0.0322 'International Tables Vol C Tables 4.2.6.8 and 6.1.1.4'

loop_
_geom_angle_atom_site_label_1
_geom_angle_atom_site_label_2
_geom_angle_atom_site_label_3
_geom_angle_site_symmetry_1
_geom_angle_site_symmetry_3
_geom_angle
O2A Ni1 O2A 3_666 . 180.0
O2A Ni1 O4A 3_666 4_676 85.85(7)
O2A Ni1 O4A . 4_676 94.15(7)
O2A Ni1 O4A 3_666 2_545 94.15(7)
O2A Ni1 O4A . 2_545 85.85(7)
O4A Ni1 O4A 4_676 2_545 180.00(12)
O2A Ni1 O2B 3_666 3_666 91.60(6)
O2A Ni1 O2B . 3_666 88.40(6)
O4A Ni1 O2B 4_676 3_666 90.75(6)
O4A Ni1 O2B 2_545 3_666 89.25(6)
O2A Ni1 O2B 3_666 . 88.40(6)
O2A Ni1 O2B . . 91.60(6)
O4A Ni1 O2B 4_676 . 89.25(6)
O4A Ni1 O2B 2_545 . 90.75(6)
O2B Ni1 O2B 3_666 . 180.00(5)
O3A Ni2 O1A 4_676 . 97.00(7)
O3A Ni2 O1C 4_676 . 99.13(7)
O1A Ni2 O1C . . 88.63(7)
O3A Ni2 O1AD 4_676 . 87.1(9)
O1A Ni2 O1AD . . 171.6(5)
O1C Ni2 O1AD . . 83.4(7)
O3A Ni2 O2B 4_676 . 99.18(6)
O1A Ni2 O2B . . 99.20(6)
O1C Ni2 O2B . . 159.02(7)
O1AD Ni2 O2B . . 87.4(9)
O3A Ni2 O1BD 4_676 . 85.9(9)
O1A Ni2 O1BD . . 176.0(6)
O1C Ni2 O1BD . . 88.2(7)
O2B Ni2 O1BD . . 83.0(9)
O3A Ni2 O1D 4_676 . 85.5(3)
O1A Ni2 O1D . . 173.8(4)
O1C Ni2 O1D . . 85.3(5)
O2B Ni2 O1D . . 86.0(5)
O3A Ni2 O1B 4_676 . 159.66(6)
O1A Ni2 O1B . . 92.73(7)
O1C Ni2 O1B . . 98.91(7)
O1AD Ni2 O1B . . 85.7(10)
O2B Ni2 O1B . . 61.52(6)
O1BD Ni2 O1B . . 85.4(10)
O1D Ni2 O1B . . 86.7(4)
O3A Ni2 C1B 4_676 . 129.86(7)
O1A Ni2 C1B . . 99.00(7)
O1C Ni2 C1B . . 128.35(8)
O1AD Ni2 C1B . . 83.8(11)
O2B Ni2 C1B . . 31.38(6)
O1BD Ni2 C1B . . 81.1(11)
O1D Ni2 C1B . . 83.6(5)
O1B Ni2 C1B . . 30.28(7)
C1A O1A Ni2 . . 129.89(14)
O2A C1A O1A . . 127.48(18)
O2A C1A C2A . . 115.67(18)
O1A C1A C2A . . 116.84(18)
C1A O2A Ni1 . . 135.62(14)
C3A C2A C7A . . 118.32(19)
C3A C2A C1A . . 122.19(19)
C7A C2A C1A . . 119.46(19)
C8A O3A Ni2 . 4_575 121.68(13)
C2A C3A C4A . . 120.9(2)
C2A C3A H3A . . 119.5
C4A C3A H3A . . 119.5
C8A O4A Ni1 . 2 139.74(14)
C4B C3B C2B . . 120.0(2)
C4B C3B H3B . . 120.0
C2B C3B H3B . . 120.0
C6A C5A C4A . . 118.62(19)
C6A C5A C8A . . 119.45(19)
C4A C5A C8A . . 121.84(19)
C5A C6A C7A . . 120.8(2)
C5A C6A H6A . . 119.6
C7A C6A H6A . . 119.6
C6A C7A C2A . . 120.8(2)
C6A C7A H7A . . 119.6
C2A C7A H7A . . 119.6
O4A C8A O3A . . 126.59(18)
O4A C8A C5A . . 116.37(18)
O3A C8A C5A . . 117.04(18)
C5A C4A C3A . . 120.5(2)
C5A C4A H4A . . 119.7
C3A C4A H4A . . 119.7
C1B O1B Ni2 . . 87.41(13)
O1B C1B O2B . . 119.4(2)
O1B C1B C2B . . 120.87(19)
O2B C1B C2B . . 119.55(19)
O1B C1B Ni2 . . 62.32(12)
O2B C1B Ni2 . . 57.48(10)
C2B C1B Ni2 . . 169.32(15)
C1B O2B Ni2 . . 91.14(13)
C1B O2B Ni1 . . 131.39(13)
Ni2 O2B Ni1 . . 111.40(6)
C3B C2B C4B . 3_656 119.4(2)
C3B C2B C1B . . 120.3(2)
C4B C2B C1B 3_656 . 120.3(2)
C3B C4B C2B . 3_656 120.6(2)
C3B C4B H4B . . 119.7
C2B C4B H4B 3_656 . 119.7
C1C O1C Ni2 . . 125.55(17)
O1C C1C N1C . . 126.5(3)
O1C C1C H1C . . 116.8
N1C C1C H1C . . 116.8
C1C N1C C3C . . 121.3(3)
C1C N1C C2C . . 122.6(3)
C3C N1C C2C . . 116.1(3)
N1C C2C H2CA . . 109.5
N1C C2C H2CB . . 109.5
H2CA C2C H2CB . . 109.5
N1C C2C H2CC . . 109.5
H2CA C2C H2CC . . 109.5
H2CB C2C H2CC . . 109.5
N1C C3C H3CA . . 109.5
N1C C3C H3CB . . 109.5
H3CA C3C H3CB . . 109.5
N1C C3C H3CC . . 109.5
H3CA C3C H3CC . . 109.5
H3CB C3C H3CC . . 109.5
C1D O1D Ni2 . . 126.2(8)
O1D C1D N1D . . 128.5(7)
O1D C1D H1D . . 115.7
N1D C1D H1D . . 115.7
C1D N1D C2D . . 123.0(5)
C1D N1D C3D . . 119.5(5)
C2D N1D C3D . . 117.4(4)
N1D C2D H2DA . . 109.5
N1D C2D H2DB . . 109.5
H2DA C2D H2DB . . 109.5
N1D C2D H2DC . . 109.5
H2DA C2D H2DC . . 109.5
H2DB C2D H2DC . . 109.5
N1D C3D H3DA . . 109.5
N1D C3D H3DB . . 109.5
H3DA C3D H3DB . . 109.5
N1D C3D H3DC . . 109.5
H3DA C3D H3DC . . 109.5
H3DB C3D H3DC . . 109.5
C1AD O1AD Ni2 . . 122.2(11)
O1AD C1AD N1AD . . 128.4(7)
O1AD C1AD H1AD . . 115.8
N1AD C1AD H1AD . . 115.8
C1AD N1AD C2AD . . 122.6(5)
C1AD N1AD C3AD . . 119.2(5)
C2AD N1AD C3AD . . 117.0(4)
N1AD C2AD H2DD . . 109.5
N1AD C2AD H2DE . . 109.5
H2DD C2AD H2DE . . 109.5
N1AD C2AD H2DF . . 109.5
H2DD C2AD H2DF . . 109.5
H2DE C2AD H2DF . . 109.5
N1AD C3AD H3DD . . 109.5
N1AD C3AD H3DE . . 109.5
H3DD C3AD H3DE . . 109.5
N1AD C3AD H3DF . . 109.5
H3DD C3AD H3DF . . 109.5
H3DE C3AD H3DF . . 109.5
C1BD O1BD Ni2 . . 124.0(19)
O1BD C1BD N1BD . . 128.4(7)
O1BD C1BD H1BD . . 115.8
N1BD C1BD H1BD . . 115.8
C1BD N1BD C3BD . . 122.5(5)
C1BD N1BD C2BD . . 119.2(5)
C3BD N1BD C2BD . . 117.0(4)
N1BD C2BD H2DG . . 109.5
N1BD C2BD H2DH . . 109.5
H2DG C2BD H2DH . . 109.5
N1BD C2BD H2DI . . 109.5
H2DG C2BD H2DI . . 109.5
H2DH C2BD H2DI . . 109.5
N1BD C3BD H3DG . . 109.5
N1BD C3BD H3DH . . 109.5
H3DG C3BD H3DH . . 109.5
N1BD C3BD H3DI . . 109.5
H3DG C3BD H3DI . . 109.5
H3DH C3BD H3DI . . 109.5

loop_
_geom_bond_atom_site_label_1
_geom_bond_atom_site_label_2
_geom_bond_site_symmetry_2
_geom_bond_distance
Ni1 O2A 3_666 2.0205(14)
Ni1 O2A . 2.0206(14)
Ni1 O4A 4_676 2.0246(14)
Ni1 O4A 2_545 2.0246(14)
Ni1 O2B 3_666 2.0868(14)
Ni1 O2B . 2.0868(14)
Ni2 O3A 4_676 2.0090(15)
Ni2 O1A . 2.0184(15)
Ni2 O1C . 2.0399(17)
Ni2 O1AD . 2.042(12)
Ni2 O2B . 2.0791(15)
Ni2 O1BD . 2.081(19)
Ni2 O1D . 2.146(6)
Ni2 O1B . 2.1853(16)
Ni2 C1B . 2.465(2)
O1A C1A . 1.255(3)
C1A O2A . 1.237(3)
C1A C2A . 1.514(3)
C2A C3A . 1.379(3)
C2A C7A . 1.384(3)
O3A C8A . 1.266(3)
C3A C4A . 1.383(3)
C3A H3A . 0.9300
O4A C8A . 1.237(2)
C3B C4B . 1.381(3)
C3B C2B . 1.381(3)
C3B H3B . 0.9300
C5A C6A . 1.378(3)
C5A C4A . 1.380(3)
C5A C8A . 1.506(3)
C6A C7A . 1.379(3)
C6A H6A . 0.9300
C7A H7A . 0.9300
C4A H4A . 0.9300
O1B C1B . 1.244(3)
C1B O2B . 1.284(3)
C1B C2B . 1.491(3)
C2B C4B 3_656 1.389(3)
C4B H4B . 0.9300
O1C C1C . 1.225(3)
C1C N1C . 1.288(4)
C1C H1C . 0.9300
N1C C3C . 1.424(5)
N1C C2C . 1.454(4)
C2C H2CA . 0.9600
C2C H2CB . 0.9600
C2C H2CC . 0.9600
C3C H3CA . 0.9600
C3C H3CB . 0.9600
C3C H3CC . 0.9600
O1D C1D . 1.171(10)
C1D N1D . 1.311(4)
C1D H1D . 0.9300
N1D C2D . 1.432(7)
N1D C3D . 1.460(8)
C2D H2DA . 0.9600
C2D H2DB . 0.9600
C2D H2DC . 0.9600
C3D H3DA . 0.9600
C3D H3DB . 0.9600
C3D H3DC . 0.9600
O1AD C1AD . 1.171(10)
C1AD N1AD . 1.312(4)
C1AD H1AD . 0.9300
N1AD C2AD . 1.433(7)
N1AD C3AD . 1.461(8)
C2AD H2DD . 0.9600
C2AD H2DE . 0.9600
C2AD H2DF . 0.9600
C3AD H3DD . 0.9600
C3AD H3DE . 0.9600
C3AD H3DF . 0.9600
O1BD C1BD . 1.171(10)
C1BD N1BD . 1.312(4)
C1BD H1BD . 0.9300
N1BD C3BD . 1.433(7)
N1BD C2BD . 1.461(8)
C2BD H2DG . 0.9600
C2BD H2DH . 0.9600
C2BD H2DI . 0.9600
C3BD H3DG . 0.9600
C3BD H3DH . 0.9600
C3BD H3DI . 0.9600

loop_
_geom_hbond_atom_site_label_D
_geom_hbond_atom_site_label_H
_geom_hbond_atom_site_label_A
_geom_hbond_site_symmetry_A
_geom_hbond_distance_DH
_geom_hbond_distance_HA
_geom_hbond_distance_DA
_geom_hbond_angle_DHA
_geom_hbond_publ_flag
C1C H1C O1A . 0.93 2.33 2.893(3) 118.8 yes
C2C H2CB O1B 2_655 0.96 2.56 3.367(5) 142.5 yes
C1AD H1AD O2B . 0.93 2.49 3.013(7) 115.5 yes
C2AD H2DE O1B 4_666 0.96 2.39 3.089(8) 129.6 yes
C2BD H2DG O1B 4_666 0.96 2.39 2.981(10) 119.0 yes

loop_
_geom_torsion_atom_site_label_1
_geom_torsion_atom_site_label_2
_geom_torsion_atom_site_label_3
_geom_torsion_atom_site_label_4
_geom_torsion_site_symmetry_1
_geom_torsion_site_symmetry_4
_geom_torsion
Ni2 O1A C1A O2A . . 3.0(3)
Ni2 O1A C1A C2A . . -177.23(14)
O1A C1A O2A Ni1 . . 16.3(4)
C2A C1A O2A Ni1 . . -163.41(16)
O2A C1A C2A C3A . . 170.1(2)
O1A C1A C2A C3A . . -9.7(3)
O2A C1A C2A C7A . . -8.0(3)
O1A C1A C2A C7A . . 172.2(2)
C7A C2A C3A C4A . . 1.4(4)
C1A C2A C3A C4A . . -176.8(2)
C4A C5A C6A C7A . . 0.1(4)
C8A C5A C6A C7A . . -176.5(3)
C5A C6A C7A C2A . . -0.3(5)
C3A C2A C7A C6A . . -0.4(5)
C1A C2A C7A C6A . . 177.8(3)
Ni1 O4A C8A O3A 2 . -42.2(4)
Ni1 O4A C8A C5A 2 . 137.12(18)
Ni2 O3A C8A O4A 4_575 . 24.2(3)
Ni2 O3A C8A C5A 4_575 . -155.13(14)
C6A C5A C8A O4A . . -7.5(3)
C4A C5A C8A O4A . . 175.9(2)
C6A C5A C8A O3A . . 171.9(2)
C4A C5A C8A O3A . . -4.7(3)
C6A C5A C4A C3A . . 0.8(4)
C8A C5A C4A C3A . . 177.4(2)
C2A C3A C4A C5A . . -1.6(4)
Ni2 O1B C1B O2B . . 6.94(19)
Ni2 O1B C1B C2B . . -168.31(18)
O1B C1B O2B Ni2 . . -7.3(2)
C2B C1B O2B Ni2 . . 168.02(17)
O1B C1B O2B Ni1 . . 113.0(2)
C2B C1B O2B Ni1 . . -71.7(2)
Ni2 C1B O2B Ni1 . . 120.27(16)
C4B C3B C2B C4B . 3_656 0.5(4)
C4B C3B C2B C1B . . -177.2(2)
O1B C1B C2B C3B . . 157.8(2)
O2B C1B C2B C3B . . -17.4(3)
Ni2 C1B C2B C3B . . 53.4(9)
O1B C1B C2B C4B . 3_656 -19.9(3)
O2B C1B C2B C4B . 3_656 164.9(2)
Ni2 C1B C2B C4B . 3_656 -124.3(8)
C2B C3B C4B C2B . 3_656 -0.5(4)
Ni2 O1C C1C N1C . . -159.3(2)
O1C C1C N1C C3C . . 1.8(6)
O1C C1C N1C C2C . . -177.7(3)
Ni2 O1D C1D N1D . . 153.1(8)
O1D C1D N1D C2D . . 172.9(11)
O1D C1D N1D C3D . . -2.2(15)
Ni2 O1AD C1AD N1AD . . -165.3(13)
O1AD C1AD N1AD C2AD . . -177(3)
O1AD C1AD N1AD C3AD . . -10(3)
Ni2 O1BD C1BD N1BD . . -154.2(15)
O1BD C1BD N1BD C3BD . . 22(3)
O1BD C1BD N1BD C2BD . . -172(3)

_cod_database_fobs_code 2243180
